data_7014361
loop_
_publ_author_name
'Cubo, Leticia'
'Hambley, Trevor W.'
'Sanz Miguel, Pablo J.'
'Carnero, Amancio'
'Navarro-Ranninger, Carmen'
'Quiroga, Adoraci\'on G'

_publ_section_title
;
 The preparation and characterization of trans-platinum(IV) complexes
 with unusually high cytotoxicity.
;
_journal_issue 2
_journal_name_full 'Dalton transactions (Cambridge, England : 2003)'
_journal_page_first 344
_journal_page_last 347
_journal_paper_doi 10.1039/c0dt00565g
_journal_volume 40
_journal_year 2011
_chemical_formula_moiety 'C3 H14 Cl2 N2 O2 Pt, 3(H2 O)'
_chemical_formula_sum 'C3 H20 Cl2 N2 O5 Pt'
_chemical_formula_weight 430.2
_chemical_name_systematic
;
?
;
_space_group_IT_number 2
_symmetry_cell_setting triclinic
_symmetry_space_group_name_Hall '-P 1'
_symmetry_space_group_name_H-M 'P -1'
_atom_sites_solution_hydrogens geom
_atom_sites_solution_primary direct
_atom_sites_solution_secondary difmap
_audit_creation_date 2010-05-20T20:29:59-00:00
_audit_creation_method 'WinGX routine CIF_UPDATE'
_cell_angle_alpha 77.605(3)
_cell_angle_beta 82.586(2)
_cell_angle_gamma 74.228(2)
_cell_formula_units_Z 2
_cell_length_a 6.1970(3)
_cell_length_b 8.1633(5)
_cell_length_c 12.9784(7)
_cell_measurement_reflns_used 12779
_cell_measurement_temperature 150(2)
_cell_measurement_theta_max 28.28
_cell_measurement_theta_min 3.22
_cell_volume 615.36(6)
_computing_structure_refinement 'SHELXL-97 (Sheldrick, 1997)'
_computing_structure_solution 'SHELXS-97 (Sheldrick, 1990)'
_diffrn_ambient_temperature 150(2)
_diffrn_measured_fraction_theta_full 0.989
_diffrn_measured_fraction_theta_max 0.988
_diffrn_radiation_monochromator graphite
_diffrn_radiation_type MoK\a
_diffrn_radiation_wavelength 0.71073
_diffrn_reflns_av_R_equivalents 0.029
_diffrn_reflns_av_unetI/netI 0.0263
_diffrn_reflns_limit_h_max 7
_diffrn_reflns_limit_h_min -8
_diffrn_reflns_limit_k_max 10
_diffrn_reflns_limit_k_min -10
_diffrn_reflns_limit_l_max 17
_diffrn_reflns_limit_l_min -17
_diffrn_reflns_number 12779
_diffrn_reflns_theta_full 25
_diffrn_reflns_theta_max 28.28
_diffrn_reflns_theta_min 3.22
_exptl_absorpt_coefficient_mu 11.832
_exptl_absorpt_correction_T_max 0.388
_exptl_absorpt_correction_T_min 0.134
_exptl_absorpt_correction_type multi-scan
_exptl_absorpt_process_details sadabs
_exptl_crystal_colour yellow
_exptl_crystal_density_diffrn 2.322
_exptl_crystal_density_method 'not measured'
_exptl_crystal_description prisms
_exptl_crystal_F_000 408
_exptl_crystal_size_max 0.25
_exptl_crystal_size_mid 0.15
_exptl_crystal_size_min 0.08
_refine_diff_density_max 1.118
_refine_diff_density_min -1.157
_refine_diff_density_rms 0.13
_refine_ls_extinction_method none
_refine_ls_goodness_of_fit_ref 1.047
_refine_ls_hydrogen_treatment constr
_refine_ls_matrix_type full
_refine_ls_number_parameters 123
_refine_ls_number_reflns 3024
_refine_ls_number_restraints 0
_refine_ls_restrained_S_all 1.047
_refine_ls_R_factor_all 0.0195
_refine_ls_R_factor_gt 0.0166
_refine_ls_shift/su_max 0.001
_refine_ls_shift/su_mean 0
_refine_ls_structure_factor_coef Fsqd
_refine_ls_weighting_details 'calc w=1/[\s^2^(Fo^2^)+(0.0151P)^2^+0.5724P] where P=(Fo^2^+2Fc^2^)/3'
_refine_ls_weighting_scheme calc
_refine_ls_wR_factor_gt 0.0365
_refine_ls_wR_factor_ref 0.0376
_reflns_number_gt 2832
_reflns_number_total 3024
_reflns_threshold_expression >2sigma(I)
_cod_data_source_file C0DT00565G.TXT
_cod_data_source_block 1
_cod_original_sg_symbol_H-M P-1
_cod_database_code 7014361

loop_
_symmetry_equiv_pos_as_xyz
'x, y, z'
'-x, -y, -z'

loop_
_atom_site_label
_atom_site_type_symbol
_atom_site_fract_x
_atom_site_fract_y
_atom_site_fract_z
_atom_site_U_iso_or_equiv
_atom_site_adp_type
_atom_site_occupancy
_atom_site_symmetry_multiplicity
_atom_site_calc_flag
_atom_site_refinement_flags
_atom_site_disorder_assembly
_atom_site_disorder_group
Pt1 Pt 0.026159(16) 0.459954(14) 0.708662(8) 0.01123(4) Uani 1 1 d . . .
Cl1 Cl 0.24557(12) 0.64118(10) 0.61890(6) 0.01835(15) Uani 1 1 d . . .
Cl2 Cl -0.20159(12) 0.29127(10) 0.80484(6) 0.01854(15) Uani 1 1 d . . .
O1 O -0.1954(3) 0.5620(3) 0.59968(16) 0.0186(5) Uani 1 1 d . . .
H11 H -0.3202 0.5424 0.624 0.028 Uiso 1 1 calc R . .
O2 O 0.2539(3) 0.3604(3) 0.81784(15) 0.0145(4) Uani 1 1 d . . .
H21 H 0.379 0.3774 0.7917 0.022 Uiso 1 1 calc R . .
N11 N -0.1163(4) 0.6410(3) 0.80226(19) 0.0158(5) Uani 1 1 d . . .
H11A H -0.1569 0.5835 0.8679 0.019 Uiso 1 1 calc R . .
H11B H -0.0077 0.6934 0.8111 0.019 Uiso 1 1 calc R . .
C12 C -0.3148(7) 0.7786(5) 0.7643(3) 0.0396(11) Uani 1 1 d . . .
H12A H -0.2774 0.8383 0.6931 0.059 Uiso 1 1 calc R . .
H12B H -0.3596 0.8618 0.8123 0.059 Uiso 1 1 calc R . .
H12C H -0.4392 0.7267 0.7625 0.059 Uiso 1 1 calc R . .
N1 N 0.1762(4) 0.2831(3) 0.61045(19) 0.0167(5) Uani 1 1 d . . .
H1A H 0.1654 0.3469 0.5419 0.02 Uiso 1 1 calc . . .
C2 C 0.4191(5) 0.2064(5) 0.6213(3) 0.0251(7) Uani 1 1 d . . .
H2A H 0.4416 0.1342 0.6917 0.038 Uiso 1 1 calc R . .
H2B H 0.4964 0.2991 0.6119 0.038 Uiso 1 1 calc R . .
H2C H 0.4804 0.135 0.5673 0.038 Uiso 1 1 calc R . .
C3 C 0.0679(6) 0.1403(5) 0.6136(3) 0.0290(8) Uani 1 1 d . . .
H3A H 0.1392 0.0759 0.5573 0.043 Uiso 1 1 calc R . .
H3B H -0.0924 0.1889 0.6032 0.043 Uiso 1 1 calc R . .
H3C H 0.0854 0.062 0.6824 0.043 Uiso 1 1 calc R . .
O3 O 0.2933(4) 0.0595(3) 0.95828(18) 0.0254(5) Uani 1 1 d . . .
H31 H 0.2638 0.1541 0.9073 0.038 Uiso 1 1 d R . .
H32 H 0.4386 0.0389 0.9633 0.038 Uiso 1 1 d R . .
O4 O 0.2823(4) 0.4988(3) 0.99063(18) 0.0273(5) Uani 1 1 d . . .
H41 H 0.3062 0.4347 0.9396 0.041 Uiso 1 1 d R . .
H42 H 0.3449 0.5849 0.9617 0.041 Uiso 1 1 d R . .
O5 O 0.0833(4) 0.8373(3) 0.90676(19) 0.0306(6) Uani 1 1 d . . .
H51 H 0.1817 0.7377 0.9292 0.046 Uiso 1 1 d R . .
H52 H -0.0367 0.8746 0.9505 0.046 Uiso 1 1 d R . .

loop_
_atom_site_aniso_label
_atom_site_aniso_U_11
_atom_site_aniso_U_22
_atom_site_aniso_U_33
_atom_site_aniso_U_23
_atom_site_aniso_U_13
_atom_site_aniso_U_12
Pt1 0.00972(6) 0.01419(7) 0.00925(6) -0.00226(4) -0.00202(4) -0.00150(4)
Cl1 0.0163(3) 0.0192(4) 0.0180(4) 0.0000(3) 0.0001(3) -0.0053(3)
Cl2 0.0150(3) 0.0211(4) 0.0201(4) -0.0021(3) -0.0022(3) -0.0065(3)
O1 0.0125(10) 0.0279(13) 0.0134(10) -0.0024(9) -0.0022(8) -0.0023(9)
O2 0.0098(9) 0.0196(12) 0.0127(10) -0.0004(8) -0.0040(7) -0.0021(8)
N11 0.0137(12) 0.0163(14) 0.0155(13) -0.0046(10) -0.0015(9) 0.0009(10)
C12 0.040(2) 0.035(2) 0.035(2) -0.0190(18) -0.0168(17) 0.0226(18)
N1 0.0168(13) 0.0182(14) 0.0148(13) -0.0034(10) -0.0023(10) -0.0031(11)
C2 0.0208(16) 0.0266(19) 0.0232(17) -0.0069(14) -0.0067(13) 0.0061(14)
C3 0.0333(19) 0.028(2) 0.0289(19) -0.0097(15) -0.0028(15) -0.0097(16)
O3 0.0248(12) 0.0217(13) 0.0293(13) 0.0029(10) -0.0094(9) -0.0078(10)
O4 0.0314(13) 0.0343(15) 0.0231(12) -0.0127(11) 0.0025(10) -0.0163(11)
O5 0.0377(14) 0.0293(14) 0.0289(13) -0.0101(11) -0.0006(11) -0.0127(12)

loop_
_atom_type_symbol
_atom_type_description
_atom_type_scat_dispersion_real
_atom_type_scat_dispersion_imag
_atom_type_scat_source
C C 0.0033 0.0016 'International Tables Vol C Tables 4.2.6.8 and 6.1.1.4'
H H 0 0 'International Tables Vol C Tables 4.2.6.8 and 6.1.1.4'
N N 0.0061 0.0033 'International Tables Vol C Tables 4.2.6.8 and 6.1.1.4'
O O 0.0106 0.006 'International Tables Vol C Tables 4.2.6.8 and 6.1.1.4'
Cl Cl 0.1484 0.1585 'International Tables Vol C Tables 4.2.6.8 and 6.1.1.4'
Pt Pt -1.7033 8.3905 'International Tables Vol C Tables 4.2.6.8 and 6.1.1.4'

loop_
_geom_angle_atom_site_label_1
_geom_angle_atom_site_label_2
_geom_angle_atom_site_label_3
_geom_angle
_geom_angle_site_symmetry_1
_geom_angle_site_symmetry_3
_geom_angle_publ_flag
O1 Pt1 O2 178.85(9) . . ?
O1 Pt1 N11 94.38(9) . . ?
O2 Pt1 N11 85.38(9) . . ?
O1 Pt1 N1 85.29(9) . . ?
O2 Pt1 N1 94.90(9) . . ?
N11 Pt1 N1 177.92(10) . . ?
O1 Pt1 Cl2 91.27(7) . . ?
O2 Pt1 Cl2 89.85(6) . . ?
N11 Pt1 Cl2 88.02(8) . . ?
N1 Pt1 Cl2 94.04(7) . . ?
O1 Pt1 Cl1 89.14(7) . . ?
O2 Pt1 Cl1 89.72(6) . . ?
N11 Pt1 Cl1 88.49(8) . . ?
N1 Pt1 Cl1 89.44(7) . . ?
Cl2 Pt1 Cl1 176.51(3) . . ?
Pt1 O1 H11 109.5 . . ?
Pt1 O2 H21 109.5 . . ?
C12 N11 Pt1 117.1(2) . . ?
C12 N11 H11A 108 . . ?
Pt1 N11 H11A 108 . . ?
C12 N11 H11B 108 . . ?
Pt1 N11 H11B 108 . . ?
H11A N11 H11B 107.3 . . ?
N11 C12 H12A 109.5 . . ?
N11 C12 H12B 109.5 . . ?
H12A C12 H12B 109.5 . . ?
N11 C12 H12C 109.5 . . ?
H12A C12 H12C 109.5 . . ?
H12B C12 H12C 109.5 . . ?
C2 N1 C3 108.1(3) . . ?
C2 N1 Pt1 114.47(19) . . ?
C3 N1 Pt1 116.8(2) . . ?
C2 N1 H1A 105.5 . . ?
C3 N1 H1A 105.5 . . ?
Pt1 N1 H1A 105.5 . . ?
N1 C2 H2A 109.5 . . ?
N1 C2 H2B 109.5 . . ?
H2A C2 H2B 109.5 . . ?
N1 C2 H2C 109.5 . . ?
H2A C2 H2C 109.5 . . ?
H2B C2 H2C 109.5 . . ?
N1 C3 H3A 109.5 . . ?
N1 C3 H3B 109.5 . . ?
H3A C3 H3B 109.5 . . ?
N1 C3 H3C 109.5 . . ?
H3A C3 H3C 109.5 . . ?
H3B C3 H3C 109.5 . . ?
H31 O3 H32 103.5 . . ?
H41 O4 H42 103.5 . . ?
H51 O5 H52 118.6 . . ?

loop_
_geom_bond_atom_site_label_1
_geom_bond_atom_site_label_2
_geom_bond_distance
_geom_bond_site_symmetry_2
_geom_bond_publ_flag
Pt1 O1 1.988(2) . ?
Pt1 O2 2.0146(19) . ?
Pt1 N11 2.055(2) . ?
Pt1 N1 2.081(2) . ?
Pt1 Cl2 2.3044(8) . ?
Pt1 Cl1 2.3107(7) . ?
O1 H11 0.84 . ?
O2 H21 0.84 . ?
N11 C12 1.478(4) . ?
N11 H11A 0.92 . ?
N11 H11B 0.92 . ?
C12 H12A 0.98 . ?
C12 H12B 0.98 . ?
C12 H12C 0.98 . ?
N1 C2 1.477(4) . ?
N1 C3 1.486(4) . ?
N1 H1A 0.93 . ?
C2 H2A 0.98 . ?
C2 H2B 0.98 . ?
C2 H2C 0.98 . ?
C3 H3A 0.98 . ?
C3 H3B 0.98 . ?
C3 H3C 0.98 . ?
O3 H31 0.8963 . ?
O3 H32 0.8781 . ?
O4 H41 0.9032 . ?
O4 H42 0.8851 . ?
O5 H51 0.89 . ?
O5 H52 0.8998 . ?

loop_
_geom_torsion_atom_site_label_1
_geom_torsion_atom_site_label_2
_geom_torsion_atom_site_label_3
_geom_torsion_atom_site_label_4
_geom_torsion
_geom_torsion_site_symmetry_1
_geom_torsion_site_symmetry_2
_geom_torsion_site_symmetry_3
_geom_torsion_site_symmetry_4
_geom_torsion_publ_flag
O1 Pt1 N11 C12 -1.0(3) . . . . ?
O2 Pt1 N11 C12 177.9(3) . . . . ?
Cl2 Pt1 N11 C12 -92.1(3) . . . . ?
Cl1 Pt1 N11 C12 88.1(3) . . . . ?
O1 Pt1 N1 C2 154.1(2) . . . . ?
O2 Pt1 N1 C2 -24.7(2) . . . . ?
Cl2 Pt1 N1 C2 -114.9(2) . . . . ?
Cl1 Pt1 N1 C2 64.9(2) . . . . ?
O1 Pt1 N1 C3 -78.1(2) . . . . ?
O2 Pt1 N1 C3 103.1(2) . . . . ?
Cl2 Pt1 N1 C3 12.9(2) . . . . ?
Cl1 Pt1 N1 C3 -167.2(2) . . . . ?
